data_1566177
loop_
_publ_author_name
'Baca, Svetlana G.'
'Amombo Noa, Francoise M.'
'\"Ohrstr\"om, Lars'

_publ_section_title
;
 Octanuclear heterometallic FeIII-CeIV pivalate clusters: From a close
 {Fe4Ce4(\m4-O)4} cage to an open {Fe4Ce4(\m4-O)2(\m3-O)2} core
;
_journal_name_full 'Inorganica Chimica Acta'
_journal_page_first 120038
_journal_paper_doi 10.1016/j.ica.2020.120038
_journal_volume 515
_journal_year 2021
_chemical_formula_sum 'C59 H122 Ce4 Fe4 N10 O33'
_chemical_formula_weight 2283.54
_space_group_crystal_system triclinic
_space_group_IT_number 2
_space_group_name_Hall '-P 1'
_space_group_name_H-M_alt 'P -1'
_atom_sites_solution_hydrogens mixed
_audit_creation_method SHELXL-2016/6
_cell_angle_alpha 110.7302(10)
_cell_angle_beta 98.5246(9)
_cell_angle_gamma 110.7346(10)
_cell_formula_units_Z 1
_cell_length_a 12.20595(12)
_cell_length_b 13.30987(16)
_cell_length_c 15.93445(16)
_cell_measurement_reflns_used 21958
_cell_measurement_temperature 100(2)
_cell_measurement_theta_max 67.076
_cell_measurement_theta_min 3.120
_cell_volume 2150.71(5)
_computing_structure_refinement 'SHELXL-2016/6 (Sheldrick, 2016)'
_diffrn_ambient_temperature 100(2)
_diffrn_measured_fraction_theta_full 0.986
_diffrn_measured_fraction_theta_max 0.986
_diffrn_measurement_device_type 'XtaLAB Synergy, Dualflex, HyPix'
_diffrn_measurement_method '\w scans'
_diffrn_radiation_type CuK\a
_diffrn_radiation_wavelength 1.54178
_diffrn_reflns_av_R_equivalents 0.0373
_diffrn_reflns_av_unetI/netI 0.0388
_diffrn_reflns_Laue_measured_fraction_full 0.986
_diffrn_reflns_Laue_measured_fraction_max 0.986
_diffrn_reflns_limit_h_max 14
_diffrn_reflns_limit_h_min -11
_diffrn_reflns_limit_k_max 15
_diffrn_reflns_limit_k_min -15
_diffrn_reflns_limit_l_max 17
_diffrn_reflns_limit_l_min -19
_diffrn_reflns_number 21958
_diffrn_reflns_point_group_measured_fraction_full 0.986
_diffrn_reflns_point_group_measured_fraction_max 0.986
_diffrn_reflns_theta_full 67.060
_diffrn_reflns_theta_max 67.060
_diffrn_reflns_theta_min 3.122
_diffrn_source 'micro-focus sealed X-ray tube'
_exptl_absorpt_coefficient_mu 21.944
_exptl_absorpt_correction_T_max 0.398
_exptl_absorpt_correction_T_min 0.281
_exptl_absorpt_correction_type multi-scan
_exptl_absorpt_process_details
;
CrysAlisPro 1.171.40.21a (Rigaku Oxford Diffraction, 2018)
Empirical absorption correction using spherical harmonics,
 implemented in SCALE3 ABSPACK scaling algorithm.
;
_exptl_crystal_colour orange
_exptl_crystal_density_diffrn 1.763
_exptl_crystal_description block
_exptl_crystal_F_000 1146
_exptl_crystal_size_max 0.068
_exptl_crystal_size_mid 0.058
_exptl_crystal_size_min 0.042
_refine_diff_density_max 1.205
_refine_diff_density_min -0.937
_refine_diff_density_rms 0.116
_refine_ls_extinction_coef .
_refine_ls_extinction_method none
_refine_ls_goodness_of_fit_ref 1.046
_refine_ls_hydrogen_treatment constr
_refine_ls_matrix_type full
_refine_ls_number_parameters 538
_refine_ls_number_reflns 7567
_refine_ls_number_restraints 35
_refine_ls_restrained_S_all 1.064
_refine_ls_R_factor_all 0.0331
_refine_ls_R_factor_gt 0.0305
_refine_ls_shift/su_max 0.001
_refine_ls_shift/su_mean 0.000
_refine_ls_structure_factor_coef Fsqd
_refine_ls_weighting_details 'w=1/[\s^2^(Fo^2^)+(0.0461P)^2^+2.8929P] where P=(Fo^2^+2Fc^2^)/3'
_refine_ls_weighting_scheme calc
_refine_ls_wR_factor_gt 0.0812
_refine_ls_wR_factor_ref 0.0827
_reflns_Friedel_coverage 0.000
_reflns_Friedel_fraction_full .
_reflns_Friedel_fraction_max .
_reflns_number_gt 6981
_reflns_number_total 7567
_reflns_threshold_expression 'I > 2\s(I)'
_cod_data_source_file SBS-191.cif
_cod_data_source_block SBS-191
_cod_original_cell_volume 2150.71(4)
_cod_database_code 1566177
_shelx_shelxl_version_number 2016/6
_shelx_space_group_comment
;
The symmetry employed for this shelxl refinement is uniquely defined
by the following loop, which should always be used as a source of
symmetry information in preference to the above space-group names.
They are only intended as comments.
;
_shelx_estimated_absorpt_t_min 0.317
_shelx_estimated_absorpt_t_max 0.459

loop_
_space_group_symop_operation_xyz
'x, y, z'
'-x, -y, -z'

loop_
_atom_site_label
_atom_site_type_symbol
_atom_site_fract_x
_atom_site_fract_y
_atom_site_fract_z
_atom_site_U_iso_or_equiv
_atom_site_adp_type
_atom_site_occupancy
_atom_site_site_symmetry_order
_atom_site_calc_flag
_atom_site_refinement_flags_posn
_atom_site_refinement_flags_adp
_atom_site_refinement_flags_occupancy
_atom_site_disorder_assembly
_atom_site_disorder_group
Ce1 Ce 0.47858(2) -0.12011(2) 0.14700(2) 0.01719(8) Uani 1 1 d . . . . .
Ce2 Ce 0.46952(2) 0.12198(2) 0.08159(2) 0.01509(7) Uani 1 1 d . . . . .
Fe1 Fe 0.22691(5) -0.16489(5) -0.01418(4) 0.01723(13) Uani 1 1 d . . . . .
Fe2 Fe 0.58704(5) 0.16679(5) 0.30481(4) 0.02018(14) Uani 1 1 d . . . . .
C1 C 0.7294(4) 0.0330(4) 0.3420(3) 0.0248(9) Uani 1 1 d . . . . .
C2 C 0.8324(4) 0.0298(4) 0.4077(3) 0.0317(10) Uani 1 1 d . . . . .
C3 C 0.8366(6) -0.0893(6) 0.3646(5) 0.0585(16) Uani 1 1 d . . . . .
H3A H 0.855950 -0.100369 0.305398 0.088 Uiso 1 1 calc R U . . .
H3B H 0.756259 -0.153749 0.351866 0.088 Uiso 1 1 calc R U . . .
H3C H 0.900284 -0.091083 0.408677 0.088 Uiso 1 1 calc R U . . .
C4 C 0.8047(6) 0.0501(6) 0.5019(4) 0.0543(15) Uani 1 1 d . . . . .
H4A H 0.725033 -0.014021 0.490869 0.081 Uiso 1 1 calc R U . . .
H4B H 0.801619 0.127324 0.528738 0.081 Uiso 1 1 calc R U . . .
H4C H 0.869694 0.050100 0.546085 0.081 Uiso 1 1 calc R U . . .
C5 C 0.9551(5) 0.1335(7) 0.4259(5) 0.0633(18) Uani 1 1 d . . . . .
H5A H 1.019817 0.140258 0.475041 0.095 Uiso 1 1 calc R U . . .
H5B H 0.946504 0.208147 0.446785 0.095 Uiso 1 1 calc R U . . .
H5C H 0.977424 0.118189 0.367553 0.095 Uiso 1 1 calc R U . . .
C6 C 0.6931(4) 0.3545(4) 0.4494(3) 0.0290(9) Uani 1 1 d . . . . .
C7 C 0.7691(5) 0.4626(4) 0.5438(3) 0.0363(11) Uani 1 1 d . . . . .
C8 C 0.8397(6) 0.4205(5) 0.6020(4) 0.0540(15) Uani 1 1 d . . . . .
H8A H 0.892995 0.393554 0.569164 0.081 Uiso 1 1 calc R U . . .
H8B H 0.780547 0.354324 0.609493 0.081 Uiso 1 1 calc R U . . .
H8C H 0.890202 0.487009 0.664420 0.081 Uiso 1 1 calc R U . . .
C9 C 0.6862(6) 0.5020(5) 0.5939(4) 0.0558(16) Uani 1 1 d . . . . .
H9A H 0.736199 0.569973 0.655684 0.084 Uiso 1 1 calc R U . . .
H9B H 0.629268 0.435801 0.602557 0.084 Uiso 1 1 calc R U . . .
H9C H 0.639040 0.526097 0.556100 0.084 Uiso 1 1 calc R U . . .
C10 C 0.8618(5) 0.5624(5) 0.5307(4) 0.0467(13) Uani 1 1 d . . . . .
H10A H 0.818199 0.591440 0.495403 0.070 Uiso 1 1 calc R U . . .
H10B H 0.911678 0.532195 0.495496 0.070 Uiso 1 1 calc R U . . .
H10C H 0.915648 0.628035 0.592619 0.070 Uiso 1 1 calc R U . . .
C11 C 0.7325(4) 0.3786(4) 0.1307(3) 0.0219(8) Uani 1 1 d . . . . .
C12 C 0.7873(4) 0.5153(4) 0.1802(3) 0.0294(10) Uani 1 1 d . . . . .
C13 C 0.8013(8) 0.5519(6) 0.2837(5) 0.073(2) Uani 1 1 d . . . . .
H13A H 0.858359 0.526258 0.310091 0.109 Uiso 1 1 calc R U . . .
H13B H 0.720785 0.514185 0.291204 0.109 Uiso 1 1 calc R U . . .
H13C H 0.834023 0.639068 0.317187 0.109 Uiso 1 1 calc R U . . .
C14 C 0.9083(7) 0.5720(5) 0.1664(8) 0.093(3) Uani 1 1 d . . . . .
H14A H 0.966921 0.548376 0.193484 0.139 Uiso 1 1 calc R U . . .
H14B H 0.940168 0.659175 0.197873 0.139 Uiso 1 1 calc R U . . .
H14C H 0.897410 0.545589 0.098687 0.139 Uiso 1 1 calc R U . . .
C15 C 0.6974(6) 0.5551(5) 0.1398(5) 0.0596(16) Uani 1 1 d . . . . .
H15A H 0.730878 0.642439 0.172373 0.089 Uiso 1 1 calc R U . . .
H15B H 0.617860 0.518678 0.149119 0.089 Uiso 1 1 calc R U . . .
H15C H 0.686014 0.529827 0.072174 0.089 Uiso 1 1 calc R U . . .
C16 C 0.2357(4) -0.2712(4) 0.2111(3) 0.0296(9) Uani 1 1 d . . . . .
H16A H 0.206666 -0.215964 0.250238 0.036 Uiso 1 1 calc R U . . .
H16B H 0.197694 -0.347885 0.215113 0.036 Uiso 1 1 calc R U . . .
C17 C 0.1927(4) -0.2929(4) 0.1095(3) 0.0320(10) Uani 1 1 d . . . . .
H17A H 0.200134 -0.363823 0.067363 0.038 Uiso 1 1 calc R U . . .
H17B H 0.104906 -0.308789 0.091634 0.038 Uiso 1 1 calc R U . . .
C18 C 0.4138(5) -0.3146(4) 0.2408(4) 0.0363(11) Uani 1 1 d . . . . .
H18A H 0.362917 -0.369853 0.263039 0.044 Uiso 1 1 calc R U . . .
H18B H 0.500751 -0.277826 0.280464 0.044 Uiso 1 1 calc R U . . .
C19 C 0.4023(5) -0.3832(4) 0.1395(4) 0.0366(11) Uani 1 1 d . . . . .
H19A H 0.451283 -0.429201 0.135684 0.044 Uiso 1 1 calc R U . . .
H19B H 0.315010 -0.440104 0.103067 0.044 Uiso 1 1 calc R U . . .
C20 C 0.4189(4) -0.1288(4) 0.3488(3) 0.0330(10) Uani 1 1 d . . . . .
H20A H 0.505219 -0.111164 0.377384 0.040 Uiso 1 1 calc R U . . .
H20B H 0.368680 -0.159533 0.385397 0.040 Uiso 1 1 calc R U . . .
C21 C 0.4130(5) -0.0148(4) 0.3535(3) 0.0354(11) Uani 1 1 d . . . . .
H21A H 0.326435 -0.026371 0.341624 0.043 Uiso 1 1 calc R U . . .
H21B H 0.461946 0.051467 0.417210 0.043 Uiso 1 1 calc R U . . .
C22 C 0.4356(4) 0.3036(4) 0.2765(3) 0.0285(9) Uani 1 1 d . . . . .
H22A H 0.498637 0.372664 0.334609 0.034 Uiso 0.463(11) 1 calc R U P A 1
H22B H 0.360871 0.267381 0.292863 0.034 Uiso 0.463(11) 1 calc R U P A 1
H22C H 0.498637 0.372664 0.334609 0.034 Uiso 0.537(11) 1 calc R U P A 2
H22D H 0.360871 0.267381 0.292863 0.034 Uiso 0.537(11) 1 calc R U P A 2
C23 C 0.4044(4) 0.3457(4) 0.2027(3) 0.0249(9) Uani 1 1 d . . . . .
H23A H 0.353637 0.388555 0.220843 0.030 Uiso 1 1 calc R U . . .
H23B H 0.481454 0.402063 0.200320 0.030 Uiso 1 1 calc R U . . .
C24 C 0.3343(4) 0.2847(4) 0.0334(3) 0.0287(9) Uani 1 1 d . . . . .
H24A H 0.414882 0.352545 0.049615 0.034 Uiso 1 1 calc R U . . .
H24B H 0.269821 0.313155 0.029603 0.034 Uiso 1 1 calc R U . . .
C25 C 0.3086(4) 0.1844(4) -0.0614(3) 0.0303(10) Uani 1 1 d . . . . .
H25A H 0.222679 0.122272 -0.082921 0.036 Uiso 0.463(11) 1 calc R U P A 1
H25B H 0.318822 0.215945 -0.108857 0.036 Uiso 0.463(11) 1 calc R U P A 1
H25C H 0.222679 0.122272 -0.082921 0.036 Uiso 0.537(11) 1 calc R U P A 2
H25D H 0.318822 0.215945 -0.108857 0.036 Uiso 0.537(11) 1 calc R U P A 2
C26 C 0.2098(4) 0.1680(4) 0.1044(3) 0.0285(9) Uani 1 1 d D . . . .
H26A H 0.150920 0.141706 0.042497 0.034 Uiso 0.463(11) 1 calc R U P A 1
H26B H 0.185423 0.216797 0.154125 0.034 Uiso 0.463(11) 1 calc R U P A 1
H26C H 0.152207 0.198214 0.084603 0.034 Uiso 0.537(11) 1 calc R U P A 2
H26D H 0.210251 0.174022 0.168222 0.034 Uiso 0.537(11) 1 calc R U P A 2
C27 C 0.2016(7) 0.0563(7) 0.1186(6) 0.018(2) Uani 0.463(11) 1 d D U P A 1
H27A H 0.242369 0.079759 0.185602 0.022 Uiso 0.463(11) 1 calc R U P A 1
H27B H 0.114401 -0.001429 0.100485 0.022 Uiso 0.463(11) 1 calc R U P A 1
C27' C 0.1657(7) 0.0390(7) 0.0363(7) 0.035(2) Uani 0.537(11) 1 d D U P A 2
H27C H 0.088307 -0.011866 0.042297 0.042 Uiso 0.537(11) 1 calc R U P A 2
H27D H 0.149842 0.029518 -0.029483 0.042 Uiso 0.537(11) 1 calc R U P A 2
C28 C 0.1060(4) -0.2289(5) -0.2252(3) 0.0385(11) Uani 1 1 d . . . . .
H28A H 0.089895 -0.309949 -0.233540 0.058 Uiso 1 1 calc R U . . .
H28B H 0.129495 -0.217852 -0.278673 0.058 Uiso 1 1 calc R U . . .
H28C H 0.031374 -0.217491 -0.222307 0.058 Uiso 1 1 calc R U . . .
C29 C 0.3359(10) 0.2691(14) 0.5042(13) 0.173(8) Uani 1 1 d . . . . .
H29A H 0.303506 0.223971 0.435254 0.260 Uiso 1 1 calc R U . . .
H29B H 0.376699 0.354858 0.521516 0.260 Uiso 1 1 calc R U . . .
H29C H 0.267843 0.252677 0.530913 0.260 Uiso 1 1 calc R U . . .
N1 N 0.3726(3) -0.2196(3) 0.2506(2) 0.0255(7) Uani 1 1 d . . . . .
N2 N 0.3362(3) 0.2432(3) 0.1082(2) 0.0230(7) Uani 1 1 d . . . . .
N3 N 0.0449(3) -0.2248(3) -0.0333(3) 0.0274(8) Uani 1 1 d . . . . .
N4 N -0.0366(3) -0.3224(4) -0.0842(3) 0.0339(9) Uani 1 1 d . . . . .
N5 N -0.1185(4) -0.4137(4) -0.1336(4) 0.0592(15) Uani 1 1 d . . . . .
O1 O 0.4112(2) -0.0870(2) 0.01506(18) 0.0163(5) Uani 1 1 d . . . . .
O2 O 0.5879(2) 0.0844(2) 0.17948(18) 0.0186(5) Uani 1 1 d . . . . .
O3 O 0.6594(3) -0.0604(3) 0.2685(2) 0.0261(6) Uani 1 1 d . . . . .
O4 O 0.7208(3) 0.1305(3) 0.3678(2) 0.0289(7) Uani 1 1 d . . . . .
O5 O 0.5942(3) 0.2713(3) 0.4429(2) 0.0287(7) Uani 1 1 d . . . . .
O6 O 0.7283(3) 0.3420(3) 0.3769(2) 0.0277(6) Uani 1 1 d . . . . .
O7 O 0.7997(3) 0.3336(3) 0.0960(2) 0.0263(6) Uani 1 1 d . . . . .
O8 O 0.6252(2) 0.3193(2) 0.1292(2) 0.0250(6) Uani 1 1 d . . . . .
O9 O 0.2652(2) -0.1914(2) 0.0987(2) 0.0233(6) Uani 1 1 d . . . . .
O10 O 0.4461(3) -0.3011(3) 0.1013(2) 0.0306(7) Uani 1 1 d . . . . .
O11 O 0.4601(3) 0.0144(3) 0.2849(2) 0.0240(6) Uani 1 1 d . . . . .
O12 O 0.4807(2) 0.2187(2) 0.2402(2) 0.0227(6) Uani 1 1 d . . . . .
O13 O 0.3917(2) 0.1342(2) -0.05216(19) 0.0209(6) Uani 1 1 d . . . . .
O14 O 0.2627(2) 0.0045(2) 0.0597(2) 0.0239(6) Uani 1 1 d . . . . .
O15 O 0.2041(2) -0.1435(3) -0.1394(2) 0.0258(6) Uani 1 1 d . . . . .
H15 H 0.266196 -0.111279 -0.151790 0.031 Uiso 1 1 d R U . . .
O16 O 0.4186(6) 0.2356(7) 0.5389(5) 0.102(2) Uani 1 1 d . . . . .
H16 H 0.482013 0.229588 0.518514 0.122 Uiso 1 1 d R U . . .
C30 C -0.020(3) 0.855(3) 0.141(2) 0.080(4) Uani 0.231(5) 1 d D U P A 1
H30A H -0.081313 0.810456 0.163713 0.120 Uiso 0.231(5) 1 calc R U P A 1
H30B H 0.010413 0.801664 0.102308 0.120 Uiso 0.231(5) 1 calc R U P A 1
H30C H -0.057066 0.885386 0.103369 0.120 Uiso 0.231(5) 1 calc R U P A 1
C30' C 0.081(3) 0.915(3) 0.206(3) 0.083(4) Uiso 0.269(5) 1 d D U P A 2
H30D H 0.063917 0.902281 0.260965 0.124 Uiso 0.269(5) 1 calc R U P A 2
H30E H 0.086172 0.844989 0.162078 0.124 Uiso 0.269(5) 1 calc R U P A 2
H30F H 0.014185 0.926466 0.174807 0.124 Uiso 0.269(5) 1 calc R U P A 2
O17 O 0.080(2) 0.952(2) 0.2194(18) 0.073(4) Uani 0.231(5) 1 d D U P A 1
H17 H 0.066246 1.012171 0.235609 0.087 Uiso 0.231(5) 1 calc R U P A 1
O17' O 0.1935(19) 1.0172(19) 0.2370(16) 0.085(4) Uiso 0.269(5) 1 d D U P A 2
H17' H 0.234821 1.002836 0.200472 0.102 Uiso 0.269(5) 1 calc R U P A 2

loop_
_atom_site_aniso_label
_atom_site_aniso_U_11
_atom_site_aniso_U_22
_atom_site_aniso_U_33
_atom_site_aniso_U_23
_atom_site_aniso_U_13
_atom_site_aniso_U_12
Ce1 0.01663(12) 0.01622(12) 0.01951(12) 0.00972(9) 0.00461(9) 0.00660(9)
Ce2 0.01383(11) 0.01385(11) 0.01786(12) 0.00731(9) 0.00430(8) 0.00630(9)
Fe1 0.0125(3) 0.0159(3) 0.0209(3) 0.0081(2) 0.0034(2) 0.0045(2)
Fe2 0.0196(3) 0.0189(3) 0.0193(3) 0.0084(2) 0.0038(2) 0.0064(2)
C1 0.022(2) 0.026(2) 0.031(2) 0.0173(19) 0.0096(18) 0.0106(18)
C2 0.026(2) 0.037(3) 0.031(2) 0.018(2) 0.0029(19) 0.013(2)
C3 0.061(4) 0.065(4) 0.058(4) 0.028(3) 0.005(3) 0.040(3)
C4 0.050(3) 0.076(4) 0.049(3) 0.039(3) 0.014(3) 0.029(3)
C5 0.033(3) 0.082(5) 0.082(5) 0.057(4) 0.005(3) 0.017(3)
C6 0.030(2) 0.030(2) 0.031(2) 0.014(2) 0.0130(19) 0.015(2)
C7 0.039(3) 0.027(2) 0.030(2) 0.006(2) 0.010(2) 0.007(2)
C8 0.057(3) 0.047(3) 0.036(3) 0.017(3) 0.000(3) 0.007(3)
C9 0.071(4) 0.043(3) 0.044(3) 0.009(3) 0.031(3) 0.020(3)
C10 0.053(3) 0.031(3) 0.032(3) 0.005(2) 0.011(2) 0.002(2)
C11 0.022(2) 0.022(2) 0.022(2) 0.0108(17) 0.0064(16) 0.0094(17)
C12 0.028(2) 0.017(2) 0.035(2) 0.0075(18) 0.0110(19) 0.0053(17)
C13 0.115(6) 0.033(3) 0.047(4) 0.010(3) 0.017(4) 0.018(4)
C14 0.069(5) 0.025(3) 0.172(9) 0.024(4) 0.073(5) 0.012(3)
C15 0.063(4) 0.033(3) 0.074(4) 0.021(3) 0.007(3) 0.020(3)
C16 0.027(2) 0.027(2) 0.036(2) 0.019(2) 0.0125(19) 0.0070(18)
C17 0.022(2) 0.032(2) 0.038(3) 0.019(2) 0.0080(19) 0.0048(19)
C18 0.038(3) 0.034(3) 0.046(3) 0.027(2) 0.012(2) 0.016(2)
C19 0.044(3) 0.029(2) 0.050(3) 0.024(2) 0.022(2) 0.020(2)
C20 0.035(2) 0.036(3) 0.024(2) 0.017(2) 0.0098(19) 0.007(2)
C21 0.045(3) 0.029(2) 0.033(2) 0.015(2) 0.022(2) 0.012(2)
C22 0.035(2) 0.026(2) 0.027(2) 0.0083(18) 0.0124(19) 0.0181(19)
C23 0.029(2) 0.019(2) 0.030(2) 0.0096(18) 0.0121(18) 0.0136(18)
C24 0.035(2) 0.030(2) 0.035(2) 0.020(2) 0.013(2) 0.021(2)
C25 0.028(2) 0.043(3) 0.031(2) 0.019(2) 0.0083(19) 0.027(2)
C26 0.023(2) 0.028(2) 0.041(3) 0.015(2) 0.0136(19) 0.0167(19)
C27 0.014(4) 0.015(4) 0.024(5) 0.007(3) 0.008(3) 0.006(3)
C27' 0.021(4) 0.026(4) 0.053(6) 0.014(4) 0.008(4) 0.011(3)
C28 0.025(2) 0.048(3) 0.030(2) 0.021(2) 0.0006(19) 0.003(2)
C29 0.108(8) 0.256(16) 0.37(2) 0.276(18) 0.148(11) 0.133(10)
N1 0.0279(18) 0.0236(18) 0.0239(18) 0.0122(15) 0.0066(15) 0.0090(15)
N2 0.0244(17) 0.0220(17) 0.0275(18) 0.0130(15) 0.0102(14) 0.0126(15)
N3 0.0194(17) 0.0234(19) 0.036(2) 0.0117(17) 0.0073(16) 0.0075(16)
N4 0.0204(19) 0.032(2) 0.047(2) 0.017(2) 0.0128(18) 0.0090(19)
N5 0.031(2) 0.033(3) 0.086(4) 0.009(3) 0.021(3) 0.001(2)
O1 0.0132(12) 0.0135(13) 0.0204(13) 0.0067(11) 0.0042(10) 0.0051(10)
O2 0.0164(13) 0.0192(13) 0.0187(13) 0.0086(11) 0.0031(10) 0.0071(11)
O3 0.0247(15) 0.0282(16) 0.0270(16) 0.0151(13) 0.0036(12) 0.0122(13)
O4 0.0261(15) 0.0288(16) 0.0277(16) 0.0126(13) 0.0013(12) 0.0105(13)
O5 0.0294(16) 0.0267(16) 0.0227(15) 0.0071(13) 0.0090(12) 0.0080(13)
O6 0.0295(15) 0.0231(15) 0.0230(15) 0.0064(12) 0.0086(12) 0.0073(12)
O7 0.0207(14) 0.0208(15) 0.0324(16) 0.0094(13) 0.0073(12) 0.0063(12)
O8 0.0207(14) 0.0181(14) 0.0322(16) 0.0085(12) 0.0094(12) 0.0063(12)
O9 0.0159(13) 0.0239(15) 0.0271(15) 0.0151(12) 0.0047(11) 0.0024(11)
O10 0.0346(16) 0.0224(15) 0.0402(18) 0.0170(14) 0.0170(14) 0.0129(13)
O11 0.0230(14) 0.0230(14) 0.0246(15) 0.0117(12) 0.0093(12) 0.0068(12)
O12 0.0237(14) 0.0220(14) 0.0228(14) 0.0081(12) 0.0061(11) 0.0128(12)
O13 0.0187(13) 0.0245(14) 0.0233(14) 0.0109(12) 0.0067(11) 0.0132(12)
O14 0.0174(13) 0.0196(14) 0.0353(16) 0.0112(13) 0.0107(12) 0.0087(11)
O15 0.0160(13) 0.0289(16) 0.0243(15) 0.0122(13) 0.0022(11) 0.0025(12)
O16 0.099(4) 0.131(6) 0.118(5) 0.077(5) 0.059(4) 0.063(4)
C30 0.087(5) 0.086(5) 0.088(5) 0.047(4) 0.040(3) 0.047(3)
O17 0.085(4) 0.085(4) 0.084(4) 0.052(3) 0.047(3) 0.053(3)

loop_
_atom_type_symbol
_atom_type_description
_atom_type_scat_dispersion_real
_atom_type_scat_dispersion_imag
_atom_type_scat_source
C C 0.0181 0.0091 'International Tables Vol C Tables 4.2.6.8 and 6.1.1.4'
H H 0.0000 0.0000 'International Tables Vol C Tables 4.2.6.8 and 6.1.1.4'
N N 0.0311 0.0180 'International Tables Vol C Tables 4.2.6.8 and 6.1.1.4'
O O 0.0492 0.0322 'International Tables Vol C Tables 4.2.6.8 and 6.1.1.4'
Fe Fe -1.1336 3.1974 'International Tables Vol C Tables 4.2.6.8 and 6.1.1.4'
Ce Ce -1.8482 9.6596 'International Tables Vol C Tables 4.2.6.8 and 6.1.1.4'

loop_
_geom_angle_atom_site_label_1
_geom_angle_atom_site_label_2
_geom_angle_atom_site_label_3
_geom_angle
_geom_angle_site_symmetry_1
_geom_angle_site_symmetry_3
O10 Ce1 O9 86.55(11) . .
O10 Ce1 O13 78.51(10) . 2_655
O9 Ce1 O13 128.17(10) . 2_655
O10 Ce1 O3 89.97(11) . .
O9 Ce1 O3 147.24(10) . .
O13 Ce1 O3 82.66(10) 2_655 .
O10 Ce1 O2 156.35(10) . .
O9 Ce1 O2 113.70(9) . .
O13 Ce1 O2 79.21(9) 2_655 .
O3 Ce1 O2 79.37(9) . .
O10 Ce1 O1 110.09(11) . .
O9 Ce1 O1 69.10(9) . .
O13 Ce1 O1 70.26(9) 2_655 .
O3 Ce1 O1 141.42(9) . .
O2 Ce1 O1 69.18(9) . .
O10 Ce1 O11 130.95(11) . .
O9 Ce1 O11 81.52(10) . .
O13 Ce1 O11 142.87(9) 2_655 .
O3 Ce1 O11 76.34(10) . .
O2 Ce1 O11 67.13(9) . .
O1 Ce1 O11 109.46(9) . .
O10 Ce1 N1 66.70(11) . .
O9 Ce1 N1 67.41(10) . .
O13 Ce1 N1 141.47(10) 2_655 .
O3 Ce1 N1 81.31(10) . .
O2 Ce1 N1 131.07(10) . .
O1 Ce1 N1 136.51(10) . .
O11 Ce1 N1 64.77(10) . .
O10 Ce1 Fe2 155.36(9) . .
O9 Ce1 Fe2 105.07(7) . .
O13 Ce1 Fe2 108.84(7) 2_655 .
O3 Ce1 Fe2 68.39(7) . .
O2 Ce1 Fe2 33.75(6) . .
O1 Ce1 Fe2 94.44(6) . .
O11 Ce1 Fe2 34.66(7) . .
N1 Ce1 Fe2 97.33(8) . .
O10 Ce1 Fe1 98.00(9) . .
O9 Ce1 Fe1 33.95(7) . .
O13 Ce1 Fe1 99.41(7) 2_655 .
O3 Ce1 Fe1 172.01(7) . .
O2 Ce1 Fe1 93.38(6) . .
O1 Ce1 Fe1 35.23(6) . .
O11 Ce1 Fe1 97.82(7) . .
N1 Ce1 Fe1 101.29(8) . .
Fe2 Ce1 Fe1 103.694(15) . .
O10 Ce1 Ce2 147.91(9) . .
O9 Ce1 Ce2 82.90(7) . .
O13 Ce1 Ce2 84.43(7) 2_655 .
O3 Ce1 Ce2 114.70(7) . .
O2 Ce1 Ce2 35.33(6) . .
O1 Ce1 Ce2 37.97(6) . .
O11 Ce1 Ce2 77.23(7) . .
N1 Ce1 Ce2 134.08(8) . .
Fe2 Ce1 Ce2 56.480(11) . .
Fe1 Ce1 Ce2 58.115(10) . .
O10 Ce1 Ce2 91.86(8) . 2_655
O9 Ce1 Ce2 97.83(7) . 2_655
O13 Ce1 Ce2 34.82(7) 2_655 2_655
O3 Ce1 Ce2 114.85(7) . 2_655
O2 Ce1 Ce2 74.04(6) . 2_655
O1 Ce1 Ce2 35.73(6) . 2_655
O11 Ce1 Ce2 136.76(7) . 2_655
N1 Ce1 Ce2 153.88(8) . 2_655
Fe2 Ce1 Ce2 107.571(12) . 2_655
Fe1 Ce1 Ce2 65.670(10) . 2_655
Ce2 Ce1 Ce2 59.945(6) . 2_655
O2 Ce2 O13 158.09(9) . .
O2 Ce2 O1 85.56(9) . 2_655
O13 Ce2 O1 72.78(9) . 2_655
O2 Ce2 O14 107.41(10) . .
O13 Ce2 O14 84.66(10) . .
O1 Ce2 O14 129.28(9) 2_655 .
O2 Ce2 O12 67.73(9) . .
O13 Ce2 O12 132.86(9) . .
O1 Ce2 O12 142.77(9) 2_655 .
O14 Ce2 O12 84.81(10) . .
O2 Ce2 O1 71.16(9) . .
O13 Ce2 O1 98.70(9) . .
O1 Ce2 O1 73.28(10) 2_655 .
O14 Ce2 O1 65.94(9) . .
O12 Ce2 O1 118.14(9) . .
O2 Ce2 O8 93.26(10) . .
O13 Ce2 O8 85.56(10) . .
O1 Ce2 O8 77.86(9) 2_655 .
O14 Ce2 O8 145.94(9) . .
O12 Ce2 O8 78.28(10) . .
O1 Ce2 O8 147.98(9) . .
O2 Ce2 N2 133.46(10) . .
O13 Ce2 N2 67.89(10) . .
O1 Ce2 N2 135.78(10) 2_655 .
O14 Ce2 N2 66.38(10) . .
O12 Ce2 N2 65.78(10) . .
O1 Ce2 N2 131.38(9) . .
O8 Ce2 N2 79.71(10) . .
O2 Ce2 Fe2 32.59(7) . .
O13 Ce2 Fe2 166.81(7) . .
O1 Ce2 Fe2 114.69(7) 2_655 .
O14 Ce2 Fe2 97.37(8) . .
O12 Ce2 Fe2 35.15(7) . .
O1 Ce2 Fe2 94.00(6) . .
O8 Ce2 Fe2 85.56(7) . .
N2 Ce2 Fe2 100.89(8) . .
O2 Ce2 Fe1 93.41(7) . .
O13 Ce2 Fe1 87.21(7) . .
O1 Ce2 Fe1 99.87(6) 2_655 .
O14 Ce2 Fe1 32.79(7) . .
O12 Ce2 Fe1 106.91(7) . .
O1 Ce2 Fe1 33.77(6) . .
O8 Ce2 Fe1 172.76(7) . .
N2 Ce2 Fe1 97.65(7) . .
Fe2 Ce2 Fe1 101.584(15) . .
O2 Ce2 Ce1 37.35(7) . .
O13 Ce2 Ce1 136.77(7) . .
O1 Ce2 Ce1 90.34(6) 2_655 .
O14 Ce2 Ce1 75.83(7) . .
O12 Ce2 Ce1 83.81(7) . .
O1 Ce2 Ce1 38.10(6) . .
O8 Ce2 Ce1 130.36(7) . .
N2 Ce2 Ce1 132.58(7) . .
Fe2 Ce2 Ce1 55.911(11) . .
Fe1 Ce2 Ce1 56.121(10) . .
O2 Ce2 Ce2 75.43(7) . 2_655
O13 Ce2 Ce2 85.05(7) . 2_655
O1 Ce2 Ce2 37.24(6) 2_655 2_655
O14 Ce2 Ce2 97.55(7) . 2_655
O12 Ce2 Ce2 141.92(7) . 2_655
O1 Ce2 Ce2 36.04(6) . 2_655
O8 Ce2 Ce2 113.99(6) . 2_655
N2 Ce2 Ce2 149.09(8) . 2_655
Fe2 Ce2 Ce2 107.498(13) . 2_655
Fe1 Ce2 Ce2 65.164(11) . 2_655
Ce1 Ce2 Ce2 60.419(6) . 2_655
O9 Fe1 O14 94.06(13) . .
O9 Fe1 N3 95.31(14) . .
O14 Fe1 N3 93.57(13) . .
O9 Fe1 O1 84.22(11) . .
O14 Fe1 O1 80.10(10) . .
N3 Fe1 O1 173.60(13) . .
O9 Fe1 O7 88.98(12) . 2_655
O14 Fe1 O7 175.05(12) . 2_655
N3 Fe1 O7 90.03(13) . 2_655
O1 Fe1 O7 96.34(11) . 2_655
O9 Fe1 O15 172.46(12) . .
O14 Fe1 O15 90.01(12) . .
N3 Fe1 O15 90.77(14) . .
O1 Fe1 O15 90.23(11) . .
O7 Fe1 O15 86.54(12) 2_655 .
O9 Fe1 Ce1 41.17(7) . .
O14 Fe1 Ce1 88.59(9) . .
N3 Fe1 Ce1 136.42(11) . .
O1 Fe1 Ce1 43.15(8) . .
O7 Fe1 Ce1 91.14(9) 2_655 .
O15 Fe1 Ce1 132.79(8) . .
O9 Fe1 Ce2 95.12(8) . .
O14 Fe1 Ce2 39.83(7) . .
N3 Fe1 Ce2 132.82(11) . .
O1 Fe1 Ce2 41.08(7) . .
O7 Fe1 Ce2 136.02(8) 2_655 .
O15 Fe1 Ce2 83.94(8) . .
Ce1 Fe1 Ce2 65.764(11) . .
O2 Fe2 O11 86.43(12) . .
O2 Fe2 O12 82.65(11) . .
O11 Fe2 O12 98.54(12) . .
O2 Fe2 O4 94.22(12) . .
O11 Fe2 O4 89.82(12) . .
O12 Fe2 O4 170.84(12) . .
O2 Fe2 O6 113.01(11) . .
O11 Fe2 O6 159.22(12) . .
O12 Fe2 O6 91.47(12) . .
O4 Fe2 O6 81.80(12) . .
O2 Fe2 O5 175.28(12) . .
O11 Fe2 O5 98.13(12) . .
O12 Fe2 O5 95.40(12) . .
O4 Fe2 O5 87.05(12) . .
O6 Fe2 O5 62.64(11) . .
O2 Fe2 C6 144.27(13) . .
O11 Fe2 C6 128.75(13) . .
O12 Fe2 C6 96.00(13) . .
O4 Fe2 C6 81.49(14) . .
O6 Fe2 C6 31.28(13) . .
O5 Fe2 C6 31.47(13) . .
O2 Fe2 Ce1 43.87(8) . .
O11 Fe2 Ce1 44.39(8) . .
O12 Fe2 Ce1 100.53(8) . .
O4 Fe2 Ce1 82.82(9) . .
O6 Fe2 Ce1 150.82(8) . .
O5 Fe2 Ce1 140.85(9) . .
C6 Fe2 Ce1 162.93(11) . .
O2 Fe2 Ce2 39.82(8) . .
O11 Fe2 Ce2 92.63(9) . .
O12 Fe2 Ce2 42.84(8) . .
O4 Fe2 Ce2 133.55(9) . .
O6 Fe2 Ce2 106.94(9) . .
O5 Fe2 Ce2 138.12(9) . .
C6 Fe2 Ce2 128.93(11) . .
Ce1 Fe2 Ce2 67.609(12) . .
O3 C1 O4 124.9(4) . .
O3 C1 C2 118.4(4) . .
O4 C1 C2 116.7(4) . .
C3 C2 C5 111.4(5) . .
C3 C2 C1 110.6(4) . .
C5 C2 C1 108.4(4) . .
C3 C2 C4 110.4(5) . .
C5 C2 C4 108.6(5) . .
C1 C2 C4 107.3(4) . .
C2 C3 H3A 109.5 . .
C2 C3 H3B 109.5 . .
H3A C3 H3B 109.5 . .
C2 C3 H3C 109.5 . .
H3A C3 H3C 109.5 . .
H3B C3 H3C 109.5 . .
C2 C4 H4A 109.5 . .
C2 C4 H4B 109.5 . .
H4A C4 H4B 109.5 . .
C2 C4 H4C 109.5 . .
H4A C4 H4C 109.5 . .
H4B C4 H4C 109.5 . .
C2 C5 H5A 109.5 . .
C2 C5 H5B 109.5 . .
H5A C5 H5B 109.5 . .
C2 C5 H5C 109.5 . .
H5A C5 H5C 109.5 . .
H5B C5 H5C 109.5 . .
O6 C6 O5 118.7(4) . .
O6 C6 C7 121.4(4) . .
O5 C6 C7 119.9(4) . .
O6 C6 Fe2 59.1(2) . .
O5 C6 Fe2 59.9(2) . .
C7 C6 Fe2 171.9(3) . .
C9 C7 C10 112.0(5) . .
C9 C7 C6 110.3(4) . .
C10 C7 C6 110.7(4) . .
C9 C7 C8 109.2(5) . .
C10 C7 C8 108.7(5) . .
C6 C7 C8 105.8(4) . .
C7 C8 H8A 109.5 . .
C7 C8 H8B 109.5 . .
H8A C8 H8B 109.5 . .
C7 C8 H8C 109.5 . .
H8A C8 H8C 109.5 . .
H8B C8 H8C 109.5 . .
C7 C9 H9A 109.5 . .
C7 C9 H9B 109.5 . .
H9A C9 H9B 109.5 . .
C7 C9 H9C 109.5 . .
H9A C9 H9C 109.5 . .
H9B C9 H9C 109.5 . .
C7 C10 H10A 109.5 . .
C7 C10 H10B 109.5 . .
H10A C10 H10B 109.5 . .
C7 C10 H10C 109.5 . .
H10A C10 H10C 109.5 . .
H10B C10 H10C 109.5 . .
O8 C11 O7 124.7(4) . .
O8 C11 C12 118.1(3) . .
O7 C11 C12 117.2(3) . .
C14 C12 C13 110.8(6) . .
C14 C12 C15 109.1(6) . .
C13 C12 C15 108.9(5) . .
C14 C12 C11 111.5(4) . .
C13 C12 C11 107.5(4) . .
C15 C12 C11 109.0(4) . .
C12 C13 H13A 109.5 . .
C12 C13 H13B 109.5 . .
H13A C13 H13B 109.5 . .
C12 C13 H13C 109.5 . .
H13A C13 H13C 109.5 . .
H13B C13 H13C 109.5 . .
C12 C14 H14A 109.5 . .
C12 C14 H14B 109.5 . .
H14A C14 H14B 109.5 . .
C12 C14 H14C 109.5 . .
H14A C14 H14C 109.5 . .
H14B C14 H14C 109.5 . .
C12 C15 H15A 109.5 . .
C12 C15 H15B 109.5 . .
H15A C15 H15B 109.5 . .
C12 C15 H15C 109.5 . .
H15A C15 H15C 109.5 . .
H15B C15 H15C 109.5 . .
N1 C16 C17 113.1(3) . .
N1 C16 H16A 109.0 . .
C17 C16 H16A 109.0 . .
N1 C16 H16B 109.0 . .
C17 C16 H16B 109.0 . .
H16A C16 H16B 107.8 . .
O9 C17 C16 109.7(4) . .
O9 C17 H17A 109.7 . .
C16 C17 H17A 109.7 . .
O9 C17 H17B 109.7 . .
C16 C17 H17B 109.7 . .
H17A C17 H17B 108.2 . .
N1 C18 C19 110.4(4) . .
N1 C18 H18A 109.6 . .
C19 C18 H18A 109.6 . .
N1 C18 H18B 109.6 . .
C19 C18 H18B 109.6 . .
H18A C18 H18B 108.1 . .
O10 C19 C18 108.6(4) . .
O10 C19 H19A 110.0 . .
C18 C19 H19A 110.0 . .
O10 C19 H19B 110.0 . .
C18 C19 H19B 110.0 . .
H19A C19 H19B 108.3 . .
N1 C20 C21 110.3(4) . .
N1 C20 H20A 109.6 . .
C21 C20 H20A 109.6 . .
N1 C20 H20B 109.6 . .
C21 C20 H20B 109.6 . .
H20A C20 H20B 108.1 . .
O11 C21 C20 109.7(4) . .
O11 C21 H21A 109.7 . .
C20 C21 H21A 109.7 . .
O11 C21 H21B 109.7 . .
C20 C21 H21B 109.7 . .
H21A C21 H21B 108.2 . .
O12 C22 C23 109.4(3) . .
O12 C22 H22A 109.8 . .
C23 C22 H22A 109.8 . .
O12 C22 H22B 109.8 . .
C23 C22 H22B 109.8 . .
H22A C22 H22B 108.2 . .
O12 C22 H22C 109.8 . .
C23 C22 H22C 109.8 . .
O12 C22 H22D 109.8 . .
C23 C22 H22D 109.8 . .
H22C C22 H22D 108.2 . .
N2 C23 C22 110.9(3) . .
N2 C23 H23A 109.5 . .
C22 C23 H23A 109.5 . .
N2 C23 H23B 109.5 . .
C22 C23 H23B 109.5 . .
H23A C23 H23B 108.0 . .
N2 C24 C25 110.7(4) . .
N2 C24 H24A 109.5 . .
C25 C24 H24A 109.5 . .
N2 C24 H24B 109.5 . .
C25 C24 H24B 109.5 . .
H24A C24 H24B 108.1 . .
O13 C25 C24 109.1(3) . .
O13 C25 H25A 109.9 . .
C24 C25 H25A 109.9 . .
O13 C25 H25B 109.9 . .
C24 C25 H25B 109.9 . .
H25A C25 H25B 108.3 . .
O13 C25 H25C 109.9 . .
C24 C25 H25C 109.9 . .
O13 C25 H25D 109.9 . .
C24 C25 H25D 109.9 . .
H25C C25 H25D 108.3 . .
N2 C26 C27' 111.2(4) . .
N2 C26 C27 112.3(4) . .
N2 C26 H26A 109.1 . .
C27 C26 H26A 109.1 . .
N2 C26 H26B 109.1 . .
C27 C26 H26B 109.1 . .
H26A C26 H26B 107.9 . .
N2 C26 H26C 109.4 . .
C27' C26 H26C 109.4 . .
N2 C26 H26D 109.4 . .
C27' C26 H26D 109.4 . .
H26C C26 H26D 108.0 . .
O14 C27 C26 106.5(5) . .
O14 C27 H27A 110.4 . .
C26 C27 H27A 110.4 . .
O14 C27 H27B 110.4 . .
C26 C27 H27B 110.4 . .
H27A C27 H27B 108.6 . .
O14 C27' C26 107.2(6) . .
O14 C27' H27C 110.3 . .
C26 C27' H27C 110.3 . .
O14 C27' H27D 110.3 . .
C26 C27' H27D 110.3 . .
H27C C27' H27D 108.5 . .
O15 C28 H28A 109.5 . .
O15 C28 H28B 109.5 . .
H28A C28 H28B 109.5 . .
O15 C28 H28C 109.5 . .
H28A C28 H28C 109.5 . .
H28B C28 H28C 109.5 . .
O16 C29 H29A 109.5 . .
O16 C29 H29B 109.5 . .
H29A C29 H29B 109.5 . .
O16 C29 H29C 109.5 . .
H29A C29 H29C 109.5 . .
H29B C29 H29C 109.5 . .
C20 N1 C18 111.2(4) . .
C20 N1 C16 111.9(3) . .
C18 N1 C16 111.4(3) . .
C20 N1 Ce1 108.8(2) . .
C18 N1 Ce1 103.6(3) . .
C16 N1 Ce1 109.5(2) . .
C23 N2 C24 110.8(3) . .
C23 N2 C26 110.9(3) . .
C24 N2 C26 112.2(3) . .
C23 N2 Ce2 105.4(2) . .
C24 N2 Ce2 105.8(2) . .
C26 N2 Ce2 111.5(2) . .
N4 N3 Fe1 128.8(3) . .
N5 N4 N3 176.8(5) . .
Fe1 O1 Ce2 129.62(12) . 2_655
Fe1 O1 Ce2 105.16(10) . .
Ce2 O1 Ce2 106.72(10) 2_655 .
Fe1 O1 Ce1 101.61(10) . .
Ce2 O1 Ce1 107.23(10) 2_655 .
Ce2 O1 Ce1 103.93(10) . .
Fe2 O2 Ce2 107.59(12) . .
Fe2 O2 Ce1 102.38(11) . .
Ce2 O2 Ce1 107.32(10) . .
C1 O3 Ce1 135.4(3) . .
C1 O4 Fe2 128.3(3) . .
C6 O5 Fe2 88.7(2) . .
C6 O6 Fe2 89.6(3) . .
C11 O7 Fe1 134.6(3) . 2_655
C11 O8 Ce2 144.3(3) . .
C17 O9 Fe1 124.7(3) . .
C17 O9 Ce1 118.4(3) . .
Fe1 O9 Ce1 104.87(11) . .
C19 O10 Ce1 132.0(3) . .
C21 O11 Fe2 127.4(3) . .
C21 O11 Ce1 126.2(3) . .
Fe2 O11 Ce1 100.95(11) . .
C22 O12 Fe2 131.3(3) . .
C22 O12 Ce2 126.2(3) . .
Fe2 O12 Ce2 102.02(11) . .
C25 O13 Ce2 124.6(2) . .
C25 O13 Ce1 122.6(3) . 2_655
Ce2 O13 Ce1 109.15(10) . 2_655
C27 O14 Fe1 131.1(3) . .
C27' O14 Fe1 116.5(4) . .
C27 O14 Ce2 118.6(4) . .
C27' O14 Ce2 121.8(4) . .
Fe1 O14 Ce2 107.38(11) . .
C28 O15 Fe1 123.7(3) . .
C28 O15 H15 109.5 . .
Fe1 O15 H15 118.0 . .
C29 O16 H16 127.0 . .
O17 C30 H30A 109.5 . .
O17 C30 H30B 109.5 . .
H30A C30 H30B 109.5 . .
O17 C30 H30C 109.5 . .
H30A C30 H30C 109.5 . .
H30B C30 H30C 109.5 . .
O17' C30' H30D 109.5 . .
O17' C30' H30E 109.5 . .
H30D C30' H30E 109.5 . .
O17' C30' H30F 109.5 . .
H30D C30' H30F 109.5 . .
H30E C30' H30F 109.5 . .
C30 O17 H17 109.5 . .
C30' O17' H17' 109.5 . .

loop_
_geom_bond_atom_site_label_1
_geom_bond_atom_site_label_2
_geom_bond_distance
_geom_bond_site_symmetry_2
Ce1 O10 2.118(3) .
Ce1 O9 2.327(3) .
Ce1 O13 2.355(3) 2_655
Ce1 O3 2.378(3) .
Ce1 O2 2.384(3) .
Ce1 O1 2.385(3) .
Ce1 O11 2.394(3) .
Ce1 N1 2.668(3) .
Ce1 Fe2 3.3605(6) .
Ce1 Fe1 3.4159(6) .
Ce1 Ce2 3.7518(3) .
Ce1 Ce2 3.7815(3) 2_655
Ce2 O2 2.273(3) .
Ce2 O13 2.286(3) .
Ce2 O1 2.312(2) 2_655
Ce2 O14 2.345(3) .
Ce2 O12 2.352(3) .
Ce2 O1 2.378(2) .
Ce2 O8 2.390(3) .
Ce2 N2 2.648(3) .
Ce2 Fe2 3.3830(6) .
Ce2 Fe1 3.4937(6) .
Ce2 Ce2 3.7636(4) 2_655
Fe1 O9 1.974(3) .
Fe1 O14 1.983(3) .
Fe1 N3 2.009(3) .
Fe1 O1 2.012(2) .
Fe1 O7 2.034(3) 2_655
Fe1 O15 2.105(3) .
Fe2 O2 1.912(3) .
Fe2 O11 1.947(3) .
Fe2 O12 1.991(3) .
Fe2 O4 2.079(3) .
Fe2 O6 2.098(3) .
Fe2 O5 2.115(3) .
Fe2 C6 2.445(5) .
C1 O3 1.251(5) .
C1 O4 1.264(5) .
C1 C2 1.536(6) .
C2 C3 1.511(8) .
C2 C5 1.535(8) .
C2 C4 1.540(8) .
C3 H3A 0.9800 .
C3 H3B 0.9800 .
C3 H3C 0.9800 .
C4 H4A 0.9800 .
C4 H4B 0.9800 .
C4 H4C 0.9800 .
C5 H5A 0.9800 .
C5 H5B 0.9800 .
C5 H5C 0.9800 .
C6 O6 1.269(5) .
C6 O5 1.277(5) .
C6 C7 1.517(6) .
C7 C9 1.502(7) .
C7 C10 1.513(7) .
C7 C8 1.546(8) .
C8 H8A 0.9800 .
C8 H8B 0.9800 .
C8 H8C 0.9800 .
C9 H9A 0.9800 .
C9 H9B 0.9800 .
C9 H9C 0.9800 .
C10 H10A 0.9800 .
C10 H10B 0.9800 .
C10 H10C 0.9800 .
C11 O8 1.258(5) .
C11 O7 1.259(5) .
C11 C12 1.532(6) .
C12 C14 1.492(8) .
C12 C13 1.509(8) .
C12 C15 1.530(8) .
C13 H13A 0.9800 .
C13 H13B 0.9800 .
C13 H13C 0.9800 .
C14 H14A 0.9800 .
C14 H14B 0.9800 .
C14 H14C 0.9800 .
C15 H15A 0.9800 .
C15 H15B 0.9800 .
C15 H15C 0.9800 .
C16 N1 1.493(6) .
C16 C17 1.513(7) .
C16 H16A 0.9900 .
C16 H16B 0.9900 .
C17 O9 1.415(5) .
C17 H17A 0.9900 .
C17 H17B 0.9900 .
C18 N1 1.486(6) .
C18 C19 1.503(7) .
C18 H18A 0.9900 .
C18 H18B 0.9900 .
C19 O10 1.415(6) .
C19 H19A 0.9900 .
C19 H19B 0.9900 .
C20 N1 1.465(6) .
C20 C21 1.520(7) .
C20 H20A 0.9900 .
C20 H20B 0.9900 .
C21 O11 1.416(5) .
C21 H21A 0.9900 .
C21 H21B 0.9900 .
C22 O12 1.411(5) .
C22 C23 1.525(6) .
C22 H22A 0.9900 .
C22 H22B 0.9900 .
C22 H22C 0.9900 .
C22 H22D 0.9900 .
C23 N2 1.480(5) .
C23 H23A 0.9900 .
C23 H23B 0.9900 .
C24 N2 1.481(6) .
C24 C25 1.516(6) .
C24 H24A 0.9900 .
C24 H24B 0.9900 .
C25 O13 1.416(5) .
C25 H25A 0.9900 .
C25 H25B 0.9900 .
C25 H25C 0.9900 .
C25 H25D 0.9900 .
C26 N2 1.490(5) .
C26 C27' 1.506(9) .
C26 C27 1.553(9) .
C26 H26A 0.9900 .
C26 H26B 0.9900 .
C26 H26C 0.9900 .
C26 H26D 0.9900 .
C27 O14 1.423(8) .
C27 H27A 0.9900 .
C27 H27B 0.9900 .
C27' O14 1.459(9) .
C27' H27C 0.9900 .
C27' H27D 0.9900 .
C28 O15 1.431(5) .
C28 H28A 0.9800 .
C28 H28B 0.9800 .
C28 H28C 0.9800 .
C29 O16 1.361(11) .
C29 H29A 0.9800 .
C29 H29B 0.9800 .
C29 H29C 0.9800 .
N3 N4 1.197(5) .
N4 N5 1.152(6) .
O15 H15 0.8199 .
O16 H16 0.9000 .
C30 O17 1.413(18) .
C30 H30A 0.9800 .
C30 H30B 0.9800 .
C30 H30C 0.9800 .
C30' O17' 1.41(2) .
C30' H30D 0.9800 .
C30' H30E 0.9800 .
C30' H30F 0.9800 .
O17 H17 0.8400 .
O17' H17' 0.8400 .

loop_
_geom_hbond_atom_site_label_D
_geom_hbond_atom_site_label_H
_geom_hbond_atom_site_label_A
_geom_hbond_distance_DH
_geom_hbond_distance_HA
_geom_hbond_distance_DA
_geom_hbond_angle_DHA
_geom_hbond_site_symmetry_A
C16 H16B N5 0.99 2.69 3.566(7) 147.9 2_545
C21 H21A O17' 0.99 2.51 3.27(2) 133.5 1_545
C21 H21B O5 0.99 2.64 3.269(5) 121.9 .
C23 H23B O8 0.99 2.58 3.173(5) 118.6 .
C26 H26C N3 0.99 2.61 3.571(5) 163.8 2
C26 H26C N4 0.99 2.53 3.485(6) 162.9 2
C26 H26D O17' 0.99 2.64 3.37(2) 130.7 1_545
C27 H27A O12 0.99 2.63 3.145(9) 112.2 .
C27 H27B O17 0.99 2.25 2.75(3) 110.0 1_545
C27' H27C N3 0.99 2.47 2.971(9) 111.0 .
C28 H28A O7 0.98 2.58 3.158(6) 118.1 2_655
O15 H15 O2 0.82 1.84 2.627(4) 160.0 2_655
O16 H16 O5 0.90 2.01 2.815(7) 147.3 .
C30 H30B N3 0.98 2.19 2.94(3) 131.8 1_565
C30 H30B N4 0.98 2.69 3.46(3) 135.3 1_565
O17' H17' O14 0.84 2.32 3.03(2) 142.1 1_565
